data_7052200
loop_
_publ_author_name
'Braga, Dario'
'Cadoni, Marcella'
'Grepioni, Fabrizia'
'Maini, Lucia'
'van de Streek, Jacco'

_publ_section_title
;
 Solid--gas reactions between 1,3-dimethylbarbituric acid and amines. A
 structural and spectroscopic study
;
_journal_issue 11
_journal_name_full 'New Journal of Chemistry'
_journal_page_first 1935
_journal_paper_doi 10.1039/b704772j
_journal_volume 31
_journal_year 2007
_chemical_formula_sum 'C20 H31 N7 O9'
_chemical_formula_weight 513.52
_chemical_name_systematic
;
?
;
_space_group_IT_number 2
_symmetry_cell_setting triclinic
_symmetry_space_group_name_Hall '-P 1'
_symmetry_space_group_name_H-M 'P -1'
_atom_sites_solution_hydrogens geom
_atom_sites_solution_primary direct
_atom_sites_solution_secondary difmap
_audit_creation_method SHELXL-97
_cell_angle_alpha 110.082(2)
_cell_angle_beta 95.887(2)
_cell_angle_gamma 95.181(2)
_cell_formula_units_Z 2
_cell_length_a 8.4950(10)
_cell_length_b 12.416(2)
_cell_length_c 12.697(2)
_cell_measurement_temperature 293(2)
_cell_volume 1239.8(3)
_computing_structure_refinement 'SHELXL-97 (Sheldrick, 1997)'
_computing_structure_solution 'SHELXS-97 (Sheldrick, 1990)'
_diffrn_ambient_temperature 293(2)
_diffrn_measured_fraction_theta_full 0.888
_diffrn_measured_fraction_theta_max 0.888
_diffrn_radiation_monochromator graphite
_diffrn_radiation_source 'fine-focus sealed tube'
_diffrn_radiation_type MoK\a
_diffrn_radiation_wavelength 0.71073
_diffrn_reflns_av_R_equivalents 0.0232
_diffrn_reflns_av_sigmaI/netI 0.0395
_diffrn_reflns_limit_h_max 10
_diffrn_reflns_limit_h_min -11
_diffrn_reflns_limit_k_max 15
_diffrn_reflns_limit_k_min -15
_diffrn_reflns_limit_l_max 16
_diffrn_reflns_limit_l_min -16
_diffrn_reflns_number 10652
_diffrn_reflns_theta_full 28.48
_diffrn_reflns_theta_max 28.48
_diffrn_reflns_theta_min 1.73
_exptl_absorpt_coefficient_mu 0.110
_exptl_absorpt_correction_T_max 1.0000
_exptl_absorpt_correction_T_min 0.742871
_exptl_absorpt_correction_type empirical
_exptl_crystal_colour colourless
_exptl_crystal_density_diffrn 1.376
_exptl_crystal_density_method 'not measured'
_exptl_crystal_description prism
_exptl_crystal_F_000 544
_exptl_crystal_size_max 0.34
_exptl_crystal_size_mid 0.20
_exptl_crystal_size_min 0.12
_refine_diff_density_max 0.241
_refine_diff_density_min -0.179
_refine_diff_density_rms 0.036
_refine_ls_extinction_method none
_refine_ls_goodness_of_fit_ref 0.834
_refine_ls_hydrogen_treatment mixed
_refine_ls_matrix_type full
_refine_ls_number_parameters 341
_refine_ls_number_reflns 5575
_refine_ls_number_restraints 0
_refine_ls_restrained_S_all 0.834
_refine_ls_R_factor_all 0.0643
_refine_ls_R_factor_gt 0.0457
_refine_ls_shift/su_max 0.000
_refine_ls_shift/su_mean 0.000
_refine_ls_structure_factor_coef Fsqd
_refine_ls_weighting_details 'calc w=1/[\s^2^(Fo^2^)+(0.0886P)^2^+0.3800P] where P=(Fo^2^+2Fc^2^)/3'
_refine_ls_weighting_scheme calc
_refine_ls_wR_factor_gt 0.1309
_refine_ls_wR_factor_ref 0.1453
_reflns_number_gt 3883
_reflns_number_total 5575
_reflns_threshold_expression >2sigma(I)
_cod_data_source_file b704772j.txt
_cod_data_source_block 3a
_cod_depositor_comments
;
The following automatic conversions were performed:
'_symmetry_cell_setting' value 'Triclinic' changed to 'triclinic'
according to '/home/saulius/struct/CIF-dictionaries/cif_core.dic'
dictionary named 'cif_core.dic' version 2.4.1 from 2010-06-29.

Automatic conversion script
Id: cif_fix_enum 1527 2010-12-29 10:47:43Z saulius 
;
_cod_original_sg_symbol_H-M P-1
_cod_database_code 7052200

loop_
_symmetry_equiv_pos_as_xyz
'x, y, z'
'-x, -y, -z'

loop_
_atom_site_label
_atom_site_type_symbol
_atom_site_fract_x
_atom_site_fract_y
_atom_site_fract_z
_atom_site_U_iso_or_equiv
_atom_site_adp_type
_atom_site_occupancy
_atom_site_symmetry_multiplicity
_atom_site_calc_flag
_atom_site_refinement_flags
_atom_site_disorder_assembly
_atom_site_disorder_group
H700 H 0.477(2) 0.4486(19) 0.6983(18) 0.071(6) Uiso 1 1 d . . .
H701 H 0.316(3) 0.4934(17) 0.7213(17) 0.068(6) Uiso 1 1 d . . .
C1 C 0.70612(18) 0.34620(13) 0.58279(14) 0.0461(4) Uani 1 1 d . . .
C2 C 0.8819(2) 0.25239(14) 0.44805(13) 0.0484(4) Uani 1 1 d . . .
C3 C 0.98688(18) 0.42648(13) 0.61305(14) 0.0459(4) Uani 1 1 d . . .
C4 C 0.83466(18) 0.42844(13) 0.64398(14) 0.0475(4) Uani 1 1 d . . .
H4 H 0.8183 0.4878 0.7088 0.057 Uiso 1 1 calc R . .
C5 C 0.6084(2) 0.16389(17) 0.42257(18) 0.0665(5) Uani 1 1 d . . .
H5A H 0.6014 0.1518 0.3433 0.100 Uiso 1 1 calc R . .
H5B H 0.5089 0.1840 0.4482 0.100 Uiso 1 1 calc R . .
H5C H 0.6308 0.0942 0.4346 0.100 Uiso 1 1 calc R . .
C6 C 1.1602(2) 0.33299(19) 0.47333(18) 0.0670(5) Uani 1 1 d . . .
H6A H 1.1535 0.2689 0.4034 0.100 Uiso 1 1 calc R . .
H6B H 1.2379 0.3240 0.5291 0.100 Uiso 1 1 calc R . .
H6C H 1.1915 0.4038 0.4615 0.100 Uiso 1 1 calc R . .
N1 N 0.73640(16) 0.25771(11) 0.48593(11) 0.0484(3) Uani 1 1 d . . .
N2 N 1.00456(15) 0.33653(12) 0.51284(11) 0.0476(3) Uani 1 1 d . . .
O1 O 0.56631(14) 0.34225(11) 0.60523(12) 0.0639(3) Uani 1 1 d . . .
O2 O 0.90186(17) 0.17541(12) 0.36134(11) 0.0697(4) Uani 1 1 d . . .
O3 O 1.10744(14) 0.49670(11) 0.66644(11) 0.0638(3) Uani 1 1 d . . .
C7 C 0.8818(3) -0.11895(19) 0.38363(19) 0.0755(6) Uani 1 1 d . . .
H7A H 0.7734 -0.1535 0.3755 0.113 Uiso 1 1 calc R . .
H7B H 0.8827 -0.0455 0.3740 0.113 Uiso 1 1 calc R . .
H7C H 0.9352 -0.1079 0.4577 0.113 Uiso 1 1 calc R . .
C8 C 0.8786(2) -0.28720(16) 0.21264(18) 0.0602(5) Uani 1 1 d . . .
C9 C 0.9662(2) -0.35894(19) 0.12576(18) 0.0713(5) Uani 1 1 d . . .
H9A H 0.9139 -0.3639 0.0523 0.086 Uiso 1 1 calc R . .
H9B H 0.9538 -0.4365 0.1280 0.086 Uiso 1 1 calc R . .
C10 C 1.1387(2) -0.32292(18) 0.13170(18) 0.0639(5) Uani 1 1 d . . .
C11 C 1.3788(2) -0.1880(2) 0.2294(2) 0.0834(7) Uani 1 1 d . . .
H11A H 1.4405 -0.2381 0.2544 0.125 Uiso 1 1 calc R . .
H11B H 1.4049 -0.1102 0.2826 0.125 Uiso 1 1 calc R . .
H11C H 1.4026 -0.1906 0.1563 0.125 Uiso 1 1 calc R . .
C12 C 1.1265(2) -0.15993(16) 0.30354(16) 0.0566(4) Uani 1 1 d . . .
N3 N 0.96452(17) -0.19526(12) 0.29743(13) 0.0540(4) Uani 1 1 d . . .
N4 N 1.20797(17) -0.22670(13) 0.22143(14) 0.0575(4) Uani 1 1 d . . .
O4 O 1.19296(19) -0.07375(14) 0.37825(14) 0.0822(4) Uani 1 1 d . . .
O5 O 0.73625(18) -0.30969(14) 0.20880(18) 0.0973(6) Uani 1 1 d . . .
O6 O 1.2153(2) -0.37516(17) 0.06082(16) 0.1018(6) Uani 1 1 d . . .
C13 C 1.02967(18) 0.98457(13) 0.86865(12) 0.0426(3) Uani 1 1 d . . .
C14 C 1.3090(2) 1.06321(17) 0.89544(18) 0.0655(5) Uani 1 1 d . . .
H14A H 1.4095 1.0529 0.9303 0.098 Uiso 1 1 calc R . .
H14B H 1.2774 1.1350 0.9410 0.098 Uiso 1 1 calc R . .
H14C H 1.3196 1.0645 0.8213 0.098 Uiso 1 1 calc R . .
C15 C 1.23557(18) 0.86290(14) 0.87943(14) 0.0495(4) Uani 1 1 d . . .
C16 C 1.10915(19) 0.76672(15) 0.86747(15) 0.0525(4) Uani 1 1 d . . .
H16A H 1.1234 0.7005 0.8027 0.063 Uiso 1 1 calc R . .
H16B H 1.1273 0.7454 0.9339 0.063 Uiso 1 1 calc R . .
C17 C 0.93987(19) 0.78686(14) 0.85325(14) 0.0487(4) Uani 1 1 d . . .
C18 C 0.74716(19) 0.91186(18) 0.82108(17) 0.0615(5) Uani 1 1 d . . .
H18A H 0.7335 0.9148 0.7462 0.092 Uiso 1 1 calc R . .
H18B H 0.7263 0.9836 0.8743 0.092 Uiso 1 1 calc R . .
H18C H 0.6741 0.8494 0.8237 0.092 Uiso 1 1 calc R . .
N5 N 0.91159(14) 0.89312(11) 0.85027(11) 0.0439(3) Uani 1 1 d . . .
N6 N 1.18764(14) 0.96733(11) 0.88586(11) 0.0442(3) Uani 1 1 d . . .
O7 O 0.99541(15) 1.07834(11) 0.87253(11) 0.0623(3) Uani 1 1 d . . .
O8 O 1.37542(14) 0.85107(13) 0.88652(14) 0.0788(4) Uani 1 1 d . . .
O9 O 0.83123(16) 0.71290(12) 0.84402(15) 0.0785(4) Uani 1 1 d . . .
C19 C 0.4688(2) 0.60301(17) 0.6866(2) 0.0685(5) Uani 1 1 d . . .
H19A H 0.4210 0.6710 0.7225 0.103 Uiso 1 1 calc R . .
H19B H 0.4278 0.5716 0.6073 0.103 Uiso 1 1 calc R . .
H19C H 0.5826 0.6229 0.6961 0.103 Uiso 1 1 calc R . .
C20 C 0.4854(3) 0.5579(2) 0.86125(18) 0.0739(6) Uani 1 1 d . . .
H20A H 0.6000 0.5728 0.8748 0.111 Uiso 1 1 calc R . .
H20B H 0.4498 0.5002 0.8912 0.111 Uiso 1 1 calc R . .
H20C H 0.4423 0.6280 0.8978 0.111 Uiso 1 1 calc R . .
N7 N 0.43068(17) 0.51629(12) 0.73858(13) 0.0526(3) Uani 1 1 d . . .

loop_
_atom_site_aniso_label
_atom_site_aniso_U_11
_atom_site_aniso_U_22
_atom_site_aniso_U_33
_atom_site_aniso_U_23
_atom_site_aniso_U_13
_atom_site_aniso_U_12
C1 0.0416(8) 0.0467(8) 0.0519(9) 0.0165(7) 0.0092(7) 0.0173(7)
C2 0.0517(9) 0.0543(9) 0.0403(8) 0.0152(7) 0.0075(7) 0.0178(7)
C3 0.0429(8) 0.0474(8) 0.0487(8) 0.0174(7) 0.0044(7) 0.0138(7)
C4 0.0448(8) 0.0470(8) 0.0481(8) 0.0105(7) 0.0094(7) 0.0160(7)
C5 0.0545(10) 0.0635(11) 0.0667(12) 0.0081(9) -0.0002(9) 0.0042(9)
C6 0.0535(10) 0.0835(13) 0.0673(12) 0.0239(10) 0.0265(9) 0.0175(9)
N1 0.0440(7) 0.0499(7) 0.0471(7) 0.0115(6) 0.0035(6) 0.0107(6)
N2 0.0420(7) 0.0575(8) 0.0456(7) 0.0172(6) 0.0123(6) 0.0162(6)
O1 0.0409(6) 0.0617(7) 0.0818(9) 0.0121(6) 0.0173(6) 0.0139(5)
O2 0.0744(9) 0.0748(9) 0.0485(7) 0.0033(6) 0.0159(6) 0.0194(7)
O3 0.0411(6) 0.0628(7) 0.0741(8) 0.0090(6) 0.0032(6) 0.0071(6)
C7 0.0818(14) 0.0764(13) 0.0751(13) 0.0250(11) 0.0291(11) 0.0333(11)
C8 0.0519(10) 0.0562(10) 0.0790(13) 0.0287(9) 0.0198(9) 0.0097(8)
C9 0.0639(12) 0.0715(12) 0.0728(13) 0.0157(10) 0.0189(10) 0.0106(10)
C10 0.0623(11) 0.0699(12) 0.0691(12) 0.0302(10) 0.0233(10) 0.0194(9)
C11 0.0488(11) 0.0965(16) 0.124(2) 0.0600(15) 0.0219(12) 0.0135(10)
C12 0.0564(10) 0.0594(10) 0.0620(11) 0.0304(9) 0.0072(9) 0.0146(8)
N3 0.0552(8) 0.0553(8) 0.0611(9) 0.0270(7) 0.0195(7) 0.0178(7)
N4 0.0462(8) 0.0638(9) 0.0777(10) 0.0399(8) 0.0176(7) 0.0151(7)
O4 0.0754(10) 0.0796(10) 0.0796(10) 0.0185(8) -0.0049(8) 0.0077(8)
O5 0.0548(9) 0.0823(10) 0.1436(16) 0.0213(10) 0.0359(9) 0.0031(7)
O6 0.0856(12) 0.1172(14) 0.0975(12) 0.0183(10) 0.0493(10) 0.0273(10)
C13 0.0396(8) 0.0522(8) 0.0369(7) 0.0163(6) 0.0056(6) 0.0092(6)
C14 0.0483(10) 0.0695(12) 0.0765(13) 0.0283(10) 0.0053(9) -0.0080(8)
C15 0.0367(8) 0.0559(9) 0.0493(9) 0.0096(7) 0.0050(6) 0.0109(7)
C16 0.0470(9) 0.0529(9) 0.0586(10) 0.0192(8) 0.0089(7) 0.0136(7)
C17 0.0415(8) 0.0476(8) 0.0504(9) 0.0085(7) 0.0091(7) 0.0045(7)
C18 0.0345(8) 0.0776(12) 0.0675(11) 0.0197(10) 0.0024(7) 0.0121(8)
N5 0.0323(6) 0.0533(7) 0.0440(7) 0.0137(6) 0.0064(5) 0.0087(5)
N6 0.0348(6) 0.0504(7) 0.0444(7) 0.0143(6) 0.0051(5) 0.0024(5)
O7 0.0623(8) 0.0585(7) 0.0729(8) 0.0317(6) 0.0041(6) 0.0155(6)
O8 0.0368(7) 0.0784(9) 0.1089(12) 0.0169(8) 0.0062(7) 0.0166(6)
O9 0.0523(8) 0.0582(8) 0.1162(12) 0.0215(8) 0.0166(8) -0.0049(6)
C19 0.0594(11) 0.0588(11) 0.0906(15) 0.0311(10) 0.0118(10) 0.0058(9)
C20 0.0664(12) 0.0781(13) 0.0686(13) 0.0173(11) 0.0113(10) -0.0007(10)
N7 0.0354(7) 0.0481(7) 0.0696(9) 0.0135(7) 0.0126(6) 0.0064(6)

loop_
_atom_type_symbol
_atom_type_description
_atom_type_scat_dispersion_real
_atom_type_scat_dispersion_imag
_atom_type_scat_source
C C 0.0033 0.0016 'International Tables Vol C Tables 4.2.6.8 and 6.1.1.4'
H H 0.0000 0.0000 'International Tables Vol C Tables 4.2.6.8 and 6.1.1.4'
N N 0.0061 0.0033 'International Tables Vol C Tables 4.2.6.8 and 6.1.1.4'
O O 0.0106 0.0060 'International Tables Vol C Tables 4.2.6.8 and 6.1.1.4'

loop_
_geom_angle_atom_site_label_1
_geom_angle_atom_site_label_2
_geom_angle_atom_site_label_3
_geom_angle
_geom_angle_site_symmetry_1
_geom_angle_site_symmetry_3
_geom_angle_publ_flag
O1 C1 C4 126.73(15) . . ?
O1 C1 N1 116.70(14) . . ?
C4 C1 N1 116.57(13) . . ?
O2 C2 N1 121.45(16) . . ?
O2 C2 N2 121.69(16) . . ?
N1 C2 N2 116.86(13) . . ?
O3 C3 C4 125.69(15) . . ?
O3 C3 N2 118.06(14) . . ?
C4 C3 N2 116.25(14) . . ?
C1 C4 C3 123.08(14) . . ?
C1 C4 H4 118.5 . . ?
C3 C4 H4 118.5 . . ?
N1 C5 H5A 109.5 . . ?
N1 C5 H5B 109.5 . . ?
H5A C5 H5B 109.5 . . ?
N1 C5 H5C 109.5 . . ?
H5A C5 H5C 109.5 . . ?
H5B C5 H5C 109.5 . . ?
N2 C6 H6A 109.5 . . ?
N2 C6 H6B 109.5 . . ?
H6A C6 H6B 109.5 . . ?
N2 C6 H6C 109.5 . . ?
H6A C6 H6C 109.5 . . ?
H6B C6 H6C 109.5 . . ?
C2 N1 C1 123.60(14) . . ?
C2 N1 C5 117.31(14) . . ?
C1 N1 C5 119.07(14) . . ?
C2 N2 C3 123.56(13) . . ?
C2 N2 C6 117.69(14) . . ?
C3 N2 C6 118.73(15) . . ?
N3 C7 H7A 109.5 . . ?
N3 C7 H7B 109.5 . . ?
H7A C7 H7B 109.5 . . ?
N3 C7 H7C 109.5 . . ?
H7A C7 H7C 109.5 . . ?
H7B C7 H7C 109.5 . . ?
O5 C8 N3 121.31(18) . . ?
O5 C8 C9 121.4(2) . . ?
N3 C8 C9 117.26(17) . . ?
C8 C9 C10 118.74(18) . . ?
C8 C9 H9A 107.6 . . ?
C10 C9 H9A 107.6 . . ?
C8 C9 H9B 107.6 . . ?
C10 C9 H9B 107.6 . . ?
H9A C9 H9B 107.1 . . ?
O6 C10 N4 121.1(2) . . ?
O6 C10 C9 121.9(2) . . ?
N4 C10 C9 116.99(16) . . ?
N4 C11 H11A 109.5 . . ?
N4 C11 H11B 109.5 . . ?
H11A C11 H11B 109.5 . . ?
N4 C11 H11C 109.5 . . ?
H11A C11 H11C 109.5 . . ?
H11B C11 H11C 109.5 . . ?
O4 C12 N4 121.27(18) . . ?
O4 C12 N3 120.70(18) . . ?
N4 C12 N3 118.03(17) . . ?
C8 N3 C12 124.45(15) . . ?
C8 N3 C7 119.27(16) . . ?
C12 N3 C7 115.97(17) . . ?
C10 N4 C12 124.36(16) . . ?
C10 N4 C11 118.38(17) . . ?
C12 N4 C11 117.21(18) . . ?
O7 C13 N6 120.82(15) . . ?
O7 C13 N5 120.69(14) . . ?
N6 C13 N5 118.46(13) . . ?
N6 C14 H14A 109.5 . . ?
N6 C14 H14B 109.5 . . ?
H14A C14 H14B 109.5 . . ?
N6 C14 H14C 109.5 . . ?
H14A C14 H14C 109.5 . . ?
H14B C14 H14C 109.5 . . ?
O8 C15 N6 120.98(16) . . ?
O8 C15 C16 121.63(16) . . ?
N6 C15 C16 117.35(13) . . ?
C17 C16 C15 118.06(14) . . ?
C17 C16 H16A 107.8 . . ?
C15 C16 H16A 107.8 . . ?
C17 C16 H16B 107.8 . . ?
C15 C16 H16B 107.8 . . ?
H16A C16 H16B 107.1 . . ?
O9 C17 N5 121.22(15) . . ?
O9 C17 C16 121.56(16) . . ?
N5 C17 C16 117.22(14) . . ?
N5 C18 H18A 109.5 . . ?
N5 C18 H18B 109.5 . . ?
H18A C18 H18B 109.5 . . ?
N5 C18 H18C 109.5 . . ?
H18A C18 H18C 109.5 . . ?
H18B C18 H18C 109.5 . . ?
C17 N5 C13 124.31(13) . . ?
C17 N5 C18 119.20(14) . . ?
C13 N5 C18 116.43(14) . . ?
C15 N6 C13 124.06(13) . . ?
C15 N6 C14 118.69(14) . . ?
C13 N6 C14 116.66(14) . . ?
N7 C19 H19A 109.5 . . ?
N7 C19 H19B 109.5 . . ?
H19A C19 H19B 109.5 . . ?
N7 C19 H19C 109.5 . . ?
H19A C19 H19C 109.5 . . ?
H19B C19 H19C 109.5 . . ?
N7 C20 H20A 109.5 . . ?
N7 C20 H20B 109.5 . . ?
H20A C20 H20B 109.5 . . ?
N7 C20 H20C 109.5 . . ?
H20A C20 H20C 109.5 . . ?
H20B C20 H20C 109.5 . . ?
C20 N7 C19 113.39(16) . . ?
C20 N7 H700 112.0(12) . . ?
C19 N7 H700 106.9(12) . . ?
C20 N7 H701 111.6(12) . . ?
C19 N7 H701 107.0(12) . . ?
H700 N7 H701 105.4(17) . . ?

loop_
_geom_bond_atom_site_label_1
_geom_bond_atom_site_label_2
_geom_bond_distance
_geom_bond_site_symmetry_2
_geom_bond_publ_flag
C1 O1 1.2500(19) . ?
C1 C4 1.385(2) . ?
C1 N1 1.405(2) . ?
C2 O2 1.2246(19) . ?
C2 N1 1.370(2) . ?
C2 N2 1.375(2) . ?
C3 O3 1.249(2) . ?
C3 C4 1.389(2) . ?
C3 N2 1.408(2) . ?
C4 H4 0.9300 . ?
C5 N1 1.461(2) . ?
C5 H5A 0.9600 . ?
C5 H5B 0.9600 . ?
C5 H5C 0.9600 . ?
C6 N2 1.460(2) . ?
C6 H6A 0.9600 . ?
C6 H6B 0.9600 . ?
C6 H6C 0.9600 . ?
C7 N3 1.468(2) . ?
C7 H7A 0.9600 . ?
C7 H7B 0.9600 . ?
C7 H7C 0.9600 . ?
C8 O5 1.208(2) . ?
C8 N3 1.356(3) . ?
C8 C9 1.476(3) . ?
C9 C10 1.479(3) . ?
C9 H9A 0.9700 . ?
C9 H9B 0.9700 . ?
C10 O6 1.204(2) . ?
C10 N4 1.368(3) . ?
C11 N4 1.469(2) . ?
C11 H11A 0.9600 . ?
C11 H11B 0.9600 . ?
C11 H11C 0.9600 . ?
C12 O4 1.203(2) . ?
C12 N4 1.383(2) . ?
C12 N3 1.392(2) . ?
C13 O7 1.2113(19) . ?
C13 N6 1.3850(19) . ?
C13 N5 1.384(2) . ?
C14 N6 1.466(2) . ?
C14 H14A 0.9600 . ?
C14 H14B 0.9600 . ?
C14 H14C 0.9600 . ?
C15 O8 1.2082(19) . ?
C15 N6 1.372(2) . ?
C15 C16 1.487(2) . ?
C16 C17 1.485(2) . ?
C16 H16A 0.9700 . ?
C16 H16B 0.9700 . ?
C17 O9 1.208(2) . ?
C17 N5 1.375(2) . ?
C18 N5 1.468(2) . ?
C18 H18A 0.9600 . ?
C18 H18B 0.9600 . ?
C18 H18C 0.9600 . ?
C19 N7 1.473(2) . ?
C19 H19A 0.9600 . ?
C19 H19B 0.9600 . ?
C19 H19C 0.9600 . ?
C20 N7 1.471(3) . ?
C20 H20A 0.9600 . ?
C20 H20B 0.9600 . ?
C20 H20C 0.9600 . ?
N7 H700 0.96(2) . ?
N7 H701 0.97(2) . ?
